data_2201322
loop_
_publ_author_name
'Hamamci, Sevim'
'Yilmaz, Veysel T.'
'Th\"one, Carsten'

_publ_section_title
;
 <i>trans</i>-Diaquabis(2-pyridylethanol-<i>N,O</i>)nickel(II)
 disaccharinate
;
_journal_issue 12
_journal_name_full 'Acta Crystallographica Section E'
_journal_page_first m700
_journal_page_last m701
_journal_paper_doi 10.1107/S160053680202007X
_journal_volume 58
_journal_year 2002
_chemical_formula_iupac '[Ni (C7 H9 NO)2 (H2 O1)2], (C7 H4 N O3 S)2'
_chemical_formula_moiety 'C14 H22 N2 O4 Ni, 2C7 H4 N O3 S'
_chemical_formula_sum 'C28 H30 N4 Ni O10 S2'
_chemical_formula_weight 705.39
_chemical_name_systematic
;
trans-Diaquabis(2-pyridylethanol-N,O)nickel(II) disaccharinate
;
_space_group_IT_number 14
_symmetry_cell_setting monoclinic
_symmetry_space_group_name_Hall '-P 2yn'
_symmetry_space_group_name_H-M 'P 1 21/n 1'
_atom_sites_solution_hydrogens geom
_atom_sites_solution_primary direct
_atom_sites_solution_secondary difmap
_audit_creation_method SHELXL-97
_cell_angle_alpha 90.00
_cell_angle_beta 100.262(3)
_cell_angle_gamma 90.00
_cell_formula_units_Z 2
_cell_length_a 8.8009(6)
_cell_length_b 8.7664(6)
_cell_length_c 19.0840(14)
_cell_measurement_reflns_used 5714
_cell_measurement_temperature 133(2)
_cell_measurement_theta_max 30.5
_cell_measurement_theta_min 2.17
_cell_volume 1448.82(18)
_computing_cell_refinement 'SAINT (Bruker, 1998)'
_computing_data_collection 'SMART (Bruker, 1998)'
_computing_data_reduction SAINT
_computing_molecular_graphics 'XP (Siemens, 1994)'
_computing_publication_material SHELXL97
_computing_structure_refinement 'SHELXL97 (Sheldrick, 1997)'
_computing_structure_solution 'SHELXS97 (Sheldrick, 1990)'
_diffrn_ambient_temperature 133(2)
_diffrn_detector_area_resol_mean 8.192
_diffrn_measured_fraction_theta_full 0.999
_diffrn_measured_fraction_theta_max 0.999
_diffrn_measurement_device_type 'Bruker SMART 1000CCD'
_diffrn_measurement_method '\w  and \y'
_diffrn_radiation_monochromator graphite
_diffrn_radiation_source 'fine-focus sealed tube'
_diffrn_radiation_type MoK\a
_diffrn_radiation_wavelength 0.71073
_diffrn_reflns_av_R_equivalents 0.0297
_diffrn_reflns_av_sigmaI/netI 0.0216
_diffrn_reflns_limit_h_max 12
_diffrn_reflns_limit_h_min -12
_diffrn_reflns_limit_k_max 12
_diffrn_reflns_limit_k_min -12
_diffrn_reflns_limit_l_max 26
_diffrn_reflns_limit_l_min -26
_diffrn_reflns_number 25119
_diffrn_reflns_theta_full 30.00
_diffrn_reflns_theta_max 30.03
_diffrn_reflns_theta_min 2.17
_diffrn_standards_decay_% 0
_diffrn_standards_interval_count 0
_diffrn_standards_number 0
_exptl_absorpt_coefficient_mu 0.880
_exptl_absorpt_correction_T_max 0.9281
_exptl_absorpt_correction_T_min 0.8258
_exptl_absorpt_correction_type multi-scan
_exptl_absorpt_process_details '(SADABS; Bruker, 1998)'
_exptl_crystal_colour pale-blue
_exptl_crystal_density_diffrn 1.617
_exptl_crystal_density_method 'not measured'
_exptl_crystal_description irregular
_exptl_crystal_F_000 732
_exptl_crystal_size_max 0.24
_exptl_crystal_size_mid 0.15
_exptl_crystal_size_min 0.13
_refine_diff_density_max 1.043
_refine_diff_density_min -0.280
_refine_ls_extinction_method none
_refine_ls_goodness_of_fit_ref 1.051
_refine_ls_hydrogen_treatment mixed
_refine_ls_matrix_type full
_refine_ls_number_parameters 217
_refine_ls_number_reflns 4249
_refine_ls_number_restraints 0
_refine_ls_restrained_S_all 1.051
_refine_ls_R_factor_all 0.0396
_refine_ls_R_factor_gt 0.0322
_refine_ls_shift/su_max 0.001
_refine_ls_shift/su_mean 0.000
_refine_ls_structure_factor_coef Fsqd
_refine_ls_weighting_details 'calc w = 1/[\s^2^(Fo^2^)+(0.0635P)^2^+0.2009P] where P = (Fo^2^+2Fc^2^)/3'
_refine_ls_weighting_scheme calc
_refine_ls_wR_factor_gt 0.0927
_refine_ls_wR_factor_ref 0.0961
_reflns_number_gt 3604
_reflns_number_total 4249
_reflns_threshold_expression I>2\s(I)
_cod_data_source_file bt6211.cif
_cod_data_source_block I
_cod_original_sg_symbol_H-M 'P 21/n'
_cod_database_code 2201322
_cod_database_fobs_code 2201322

loop_
_symmetry_equiv_pos_as_xyz
'x, y, z'
'-x+1/2, y+1/2, -z+1/2'
'-x, -y, -z'
'x-1/2, -y-1/2, z-1/2'

loop_
_atom_site_label
_atom_site_fract_x
_atom_site_fract_y
_atom_site_fract_z
_atom_site_U_iso_or_equiv
_atom_site_adp_type
_atom_site_calc_flag
_atom_site_refinement_flags
_atom_site_occupancy
_atom_site_disorder_assembly
_atom_site_disorder_group
_atom_site_type_symbol
Ni 0.0000 0.5000 0.0000 0.01342(8) Uani d S 1 . . Ni
S1 0.54586(4) 0.28708(4) 0.132706(18) 0.01640(9) Uani d . 1 . . S
N1 0.40479(16) 0.29573(15) 0.06600(7) 0.0197(3) Uani d . 1 . . N
N2 0.02723(14) 0.34582(14) 0.08366(6) 0.0157(2) Uani d . 1 . . N
O1 0.68479(14) 0.35220(13) 0.11455(6) 0.0250(3) Uani d . 1 . . O
O2 0.50389(15) 0.34895(14) 0.19650(6) 0.0254(3) Uani d . 1 . . O
O3 -0.03462(14) 0.67465(13) 0.06800(6) 0.0191(2) Uani d . 1 . . O
H3 -0.105(3) 0.731(3) 0.0523(14) 0.049(8) Uiso d . 1 . . H
O4 0.23567(13) 0.54793(13) 0.01537(6) 0.0179(2) Uani d . 1 . . O
H4A 0.261(3) 0.578(3) -0.0182(12) 0.028(6) Uiso d . 1 . . H
H4B 0.290(3) 0.473(3) 0.0285(13) 0.037(7) Uiso d . 1 . . H
O21 0.24888(14) 0.13046(14) -0.00756(6) 0.0252(3) Uani d . 1 . . O
C11 0.41984(19) -0.12674(19) 0.07775(9) 0.0236(3) Uani d . 1 . . C
H11 0.3404 -0.1667 0.0422 0.028 Uiso calc R 1 . . H
C12 0.5172(2) -0.22303(19) 0.12350(9) 0.0261(3) Uani d . 1 . . C
H12 0.5043 -0.3304 0.1190 0.031 Uiso calc R 1 . . H
C13 0.6332(2) -0.16376(19) 0.17576(9) 0.0246(3) Uani d . 1 . . C
H13 0.6983 -0.2317 0.2062 0.030 Uiso calc R 1 . . H
C14 0.65568(19) -0.00735(17) 0.18432(9) 0.0202(3) Uani d . 1 . . C
H14 0.7344 0.0333 0.2200 0.024 Uiso calc R 1 . . H
C15 0.55770(17) 0.08643(17) 0.13824(8) 0.0166(3) Uani d . 1 . . C
C16 0.44254(18) 0.02906(17) 0.08569(8) 0.0176(3) Uani d . 1 . . C
C21 0.35498(18) 0.15554(18) 0.04337(8) 0.0189(3) Uani d . 1 . . C
C31 -0.01567(19) 0.19835(18) 0.06905(9) 0.0212(3) Uani d . 1 . . C
H31 -0.0581 0.1721 0.0213 0.025 Uiso calc R 1 . . H
C32 -0.0007(2) 0.08472(19) 0.12012(10) 0.0266(3) Uani d . 1 . . C
H32 -0.0330 -0.0166 0.1076 0.032 Uiso calc R 1 . . H
C33 0.0627(2) 0.1215(2) 0.19034(10) 0.0291(4) Uani d . 1 . . C
H33 0.0763 0.0460 0.2266 0.035 Uiso calc R 1 . . H
C34 0.1053(2) 0.2722(2) 0.20562(9) 0.0251(3) Uani d . 1 . . C
H34 0.1492 0.3005 0.2530 0.030 Uiso calc R 1 . . H
C35 0.08411(18) 0.38188(18) 0.15212(8) 0.0193(3) Uani d . 1 . . C
C36 0.1156(2) 0.54779(19) 0.16934(8) 0.0227(3) Uani d . 1 . . C
H36A 0.2032 0.5822 0.1471 0.027 Uiso calc R 1 . . H
H36B 0.1460 0.5597 0.2215 0.027 Uiso calc R 1 . . H
C37 -0.0239(2) 0.64808(19) 0.14314(8) 0.0238(3) Uani d . 1 . . C
H37A -0.1189 0.5972 0.1522 0.029 Uiso calc R 1 . . H
H37B -0.0131 0.7465 0.1690 0.029 Uiso calc R 1 . . H

loop_
_atom_site_aniso_label
_atom_site_aniso_U_11
_atom_site_aniso_U_22
_atom_site_aniso_U_33
_atom_site_aniso_U_12
_atom_site_aniso_U_13
_atom_site_aniso_U_23
Ni 0.01362(13) 0.01412(13) 0.01219(13) -0.00042(9) 0.00140(9) 0.00021(8)
S1 0.01643(17) 0.01530(17) 0.01736(17) 0.00079(12) 0.00272(13) 0.00033(12)
N1 0.0195(6) 0.0179(6) 0.0204(6) 0.0047(5) 0.0003(5) 0.0011(5)
N2 0.0140(5) 0.0180(6) 0.0147(5) 0.0003(4) 0.0020(4) 0.0009(4)
O1 0.0203(6) 0.0249(6) 0.0301(6) -0.0034(5) 0.0049(5) 0.0066(5)
O2 0.0298(6) 0.0245(6) 0.0222(5) 0.0019(5) 0.0054(5) -0.0062(4)
O3 0.0220(5) 0.0189(5) 0.0150(5) 0.0046(4) -0.0003(4) -0.0009(4)
O4 0.0157(5) 0.0178(5) 0.0198(5) 0.0002(4) 0.0023(4) 0.0037(4)
O21 0.0213(6) 0.0278(6) 0.0236(5) 0.0058(5) -0.0037(5) -0.0046(5)
C11 0.0218(8) 0.0200(7) 0.0280(8) 0.0007(6) 0.0020(6) -0.0037(6)
C12 0.0296(9) 0.0159(7) 0.0330(8) 0.0013(6) 0.0064(7) 0.0006(6)
C13 0.0254(8) 0.0219(7) 0.0267(8) 0.0049(6) 0.0049(6) 0.0061(6)
C14 0.0196(7) 0.0214(7) 0.0193(7) 0.0020(6) 0.0025(6) 0.0025(5)
C15 0.0162(7) 0.0165(6) 0.0176(6) 0.0008(5) 0.0043(5) 0.0008(5)
C16 0.0166(7) 0.0178(6) 0.0187(6) 0.0022(5) 0.0037(5) -0.0002(5)
C21 0.0177(7) 0.0213(7) 0.0178(6) 0.0049(6) 0.0031(5) -0.0014(5)
C31 0.0191(7) 0.0209(7) 0.0232(7) -0.0006(6) 0.0030(6) 0.0015(6)
C32 0.0263(8) 0.0190(7) 0.0340(9) -0.0012(6) 0.0038(7) 0.0058(6)
C33 0.0266(9) 0.0274(8) 0.0322(9) 0.0000(7) 0.0020(7) 0.0086(7)
C34 0.0246(8) 0.0295(8) 0.0206(7) 0.0005(6) 0.0024(6) 0.0061(6)
C35 0.0162(7) 0.0224(7) 0.0191(7) 0.0010(5) 0.0024(5) 0.0017(6)
C36 0.0256(8) 0.0230(7) 0.0177(7) -0.0012(6) -0.0007(6) 0.0004(6)
C37 0.0303(9) 0.0214(7) 0.0197(7) 0.0037(6) 0.0044(6) -0.0013(6)

loop_
_atom_type_symbol
_atom_type_description
_atom_type_scat_dispersion_real
_atom_type_scat_dispersion_imag
_atom_type_scat_source
C C 0.0033 0.0016 'International Tables Vol C Tables 4.2.6.8 and 6.1.1.4'
H H 0.0000 0.0000 'International Tables Vol C Tables 4.2.6.8 and 6.1.1.4'
N N 0.0061 0.0033 'International Tables Vol C Tables 4.2.6.8 and 6.1.1.4'
O O 0.0106 0.0060 'International Tables Vol C Tables 4.2.6.8 and 6.1.1.4'
S S 0.1246 0.1234 'International Tables Vol C Tables 4.2.6.8 and 6.1.1.4'
Ni Ni 0.3393 1.1124 'International Tables Vol C Tables 4.2.6.8 and 6.1.1.4'

loop_
_geom_angle_atom_site_label_1
_geom_angle_atom_site_label_2
_geom_angle_atom_site_label_3
_geom_angle_site_symmetry_1
_geom_angle_site_symmetry_3
_geom_angle
_geom_angle_publ_flag
O3 Ni O3 3_565 . 180.00 ?
O3 Ni N2 . 3_565 89.48(5) yes
O3 Ni N2 . . 90.52(5) yes
N2 Ni N2 3_565 . 180.00 ?
O3 Ni O4 3_565 . 89.05(5) yes
O3 Ni O4 . . 90.95(5) yes
N2 Ni O4 3_565 . 87.28(5) yes
N2 Ni O4 . . 92.72(5) yes
O4 Ni O4 . 3_565 180.00 ?
O2 S1 O1 . . 114.15(8) ?
O2 S1 N1 . . 111.84(7) ?
O1 S1 N1 . . 110.91(7) ?
O2 S1 C15 . . 110.26(7) ?
O1 S1 C15 . . 111.37(7) ?
N1 S1 C15 . . 97.06(7) ?
C21 N1 S1 . . 111.72(10) ?
C35 N2 C31 . . 117.50(13) ?
C35 N2 Ni . . 124.36(10) ?
C31 N2 Ni . . 118.13(10) ?
C37 O3 Ni . . 121.03(9) ?
C37 O3 H3 . . 112.3(19) ?
Ni O3 H3 . . 114.3(19) ?
Ni O4 H4A . . 112.5(17) ?
Ni O4 H4B . . 113.0(17) ?
H4A O4 H4B . . 107(2) ?
C16 C11 C12 . . 117.92(15) ?
C16 C11 H11 . . 121.0 ?
C12 C11 H11 . . 121.0 ?
C11 C12 C13 . . 120.83(15) ?
C11 C12 H12 . . 119.6 ?
C13 C12 H12 . . 119.6 ?
C14 C13 C12 . . 121.47(15) ?
C14 C13 H13 . . 119.3 ?
C12 C13 H13 . . 119.3 ?
C15 C14 C13 . . 116.78(15) ?
C15 C14 H14 . . 121.6 ?
C13 C14 H14 . . 121.6 ?
C14 C15 C16 . . 122.37(14) ?
C14 C15 S1 . . 130.73(12) ?
C16 C15 S1 . . 106.89(11) ?
C11 C16 C15 . . 120.62(14) ?
C11 C16 C21 . . 128.27(14) ?
C15 C16 C21 . . 111.11(13) ?
O21 C21 N1 . . 124.60(14) ?
O21 C21 C16 . . 122.19(14) ?
N1 C21 C16 . . 113.20(13) ?
N2 C31 C32 . . 123.45(15) ?
N2 C31 H31 . . 118.3 ?
C32 C31 H31 . . 118.3 ?
C31 C32 C33 . . 118.82(16) ?
C31 C32 H32 . . 120.6 ?
C33 C32 H32 . . 120.6 ?
C34 C33 C32 . . 117.92(16) ?
C34 C33 H33 . . 121.0 ?
C32 C33 H33 . . 121.0 ?
C33 C34 C35 . . 120.48(15) ?
C33 C34 H34 . . 119.8 ?
C35 C34 H34 . . 119.8 ?
N2 C35 C34 . . 121.77(15) ?
N2 C35 C36 . . 117.34(13) ?
C34 C35 C36 . . 120.81(14) ?
C35 C36 C37 . . 112.35(13) ?
C35 C36 H36A . . 109.1 ?
C37 C36 H36A . . 109.1 ?
C35 C36 H36B . . 109.1 ?
C37 C36 H36B . . 109.1 ?
H36A C36 H36B . . 107.9 ?
O3 C37 C36 . . 109.10(13) ?
O3 C37 H37A . . 109.9 ?
C36 C37 H37A . . 109.9 ?
O3 C37 H37B . . 109.9 ?
C36 C37 H37B . . 109.9 ?
H37A C37 H37B . . 108.3 ?

loop_
_geom_bond_atom_site_label_1
_geom_bond_atom_site_label_2
_geom_bond_site_symmetry_2
_geom_bond_distance
_geom_bond_publ_flag
Ni O3 . 2.0645(11) yes
Ni N2 . 2.0729(12) yes
Ni O4 . 2.0851(11) yes
S1 O2 . 1.4398(12) ?
S1 O1 . 1.4463(12) ?
S1 N1 . 1.6138(13) ?
S1 C15 . 1.7641(15) ?
N1 C21 . 1.350(2) ?
N2 C35 . 1.3507(19) ?
N2 C31 . 1.3616(19) ?
O3 C37 . 1.4391(19) ?
O3 H3 . 0.81(3) ?
O4 H4A . 0.76(2) ?
O4 H4B . 0.82(3) ?
O21 C21 . 1.2417(18) ?
C11 C16 . 1.385(2) ?
C11 C12 . 1.394(2) ?
C11 H11 . 0.9500 ?
C12 C13 . 1.394(2) ?
C12 H12 . 0.9500 ?
C13 C14 . 1.391(2) ?
C13 H13 . 0.9500 ?
C14 C15 . 1.387(2) ?
C14 H14 . 0.9500 ?
C15 C16 . 1.387(2) ?
C16 C21 . 1.501(2) ?
C31 C32 . 1.383(2) ?
C31 H31 . 0.9500 ?
C32 C33 . 1.395(3) ?
C32 H32 . 0.9500 ?
C33 C34 . 1.390(3) ?
C33 H33 . 0.9500 ?
C34 C35 . 1.391(2) ?
C34 H34 . 0.9500 ?
C35 C36 . 1.506(2) ?
C36 C37 . 1.520(2) ?
C36 H36A . 0.9900 ?
C36 H36B . 0.9900 ?
C37 H37A . 0.9900 ?
C37 H37B . 0.9900 ?

loop_
_geom_hbond_atom_site_label_D
_geom_hbond_atom_site_label_H
_geom_hbond_atom_site_label_A
_geom_hbond_site_symmetry_A
_geom_hbond_distance_DH
_geom_hbond_distance_HA
_geom_hbond_distance_DA
_geom_hbond_angle_DHA
O3 H3 O21 3_565 0.81(3) 1.85(3) 2.6515(16) 172(3)
O4 H4A O1 3_665 0.76(2) 2.07(2) 2.8325(17) 175(2)
C32 H32 O21 3 0.95 2.64 3.357(2) 133
C33 H33 O2 2_545 0.95 2.45 3.342(2) 156

loop_
_geom_torsion_atom_site_label_1
_geom_torsion_atom_site_label_2
_geom_torsion_atom_site_label_3
_geom_torsion_atom_site_label_4
_geom_torsion_site_symmetry_1
_geom_torsion
O2 S1 N1 C21 . -114.55(12)
O1 S1 N1 C21 . 116.77(12)
C15 S1 N1 C21 . 0.64(13)
O3 Ni N2 C35 3_565 150.16(13)
O3 Ni N2 C35 . -29.84(13)
O4 Ni N2 C35 . 61.14(13)
O4 Ni N2 C35 3_565 -118.86(13)
O3 Ni N2 C31 3_565 -30.22(12)
O3 Ni N2 C31 . 149.78(12)
O4 Ni N2 C31 . -119.24(12)
O4 Ni N2 C31 3_565 60.76(12)
N2 Ni O3 C37 3_565 -177.05(12)
N2 Ni O3 C37 . 2.95(12)
O4 Ni O3 C37 . -89.77(12)
O4 Ni O3 C37 3_565 90.23(12)
C16 C11 C12 C13 . 0.3(3)
C11 C12 C13 C14 . 0.2(3)
C12 C13 C14 C15 . -0.3(3)
C13 C14 C15 C16 . -0.2(2)
C13 C14 C15 S1 . 178.63(13)
O2 S1 C15 C14 . -63.73(17)
O1 S1 C15 C14 . 64.06(17)
N1 S1 C15 C14 . 179.83(16)
O2 S1 C15 C16 . 115.24(11)
O1 S1 C15 C16 . -116.97(11)
N1 S1 C15 C16 . -1.20(12)
C12 C11 C16 C15 . -0.7(2)
C12 C11 C16 C21 . 179.61(16)
C14 C15 C16 C11 . 0.7(2)
S1 C15 C16 C11 . -178.36(13)
C14 C15 C16 C21 . -179.56(15)
S1 C15 C16 C21 . 1.36(16)
S1 N1 C21 O21 . -179.22(13)
S1 N1 C21 C16 . 0.09(17)
C11 C16 C21 O21 . -2.0(3)
C15 C16 C21 O21 . 178.30(15)
C11 C16 C21 N1 . 178.67(16)
C15 C16 C21 N1 . -1.02(19)
C35 N2 C31 C32 . -1.5(2)
Ni N2 C31 C32 . 178.88(13)
N2 C31 C32 C33 . -0.5(3)
C31 C32 C33 C34 . 1.1(3)
C32 C33 C34 C35 . 0.3(3)
C31 N2 C35 C34 . 2.9(2)
Ni N2 C35 C34 . -177.47(12)
C31 N2 C35 C36 . -173.69(15)
Ni N2 C35 C36 . 5.9(2)
C33 C34 C35 N2 . -2.4(3)
C33 C34 C35 C36 . 174.09(16)
N2 C35 C36 C37 . 52.9(2)
C34 C35 C36 C37 . -123.75(16)
Ni O3 C37 C36 . 43.05(17)
C35 C36 C37 O3 . -79.29(17)
